data_1542102
loop_
_publ_author_name
'Waddington, T.C.'

_publ_section_title
;
 Lattice parameters and infrared spectra of some inorganic cyanates.
;
_journal_name_full 'Journal of the Chemical Society'
_journal_page_first 2499
_journal_page_last 2502
_journal_volume 1959
_journal_year 1959
_chemical_formula_sum 'C N O Tl'
_chemical_name_systematic 'Tl (O C N)'
_space_group_IT_number 140
_symmetry_space_group_name_Hall '-I 4 2c'
_symmetry_space_group_name_H-M 'I 4/m c m'
_cell_angle_alpha 90
_cell_angle_beta 90
_cell_angle_gamma 90
_cell_formula_units_Z 4
_cell_length_a 6.232
_cell_length_b 6.232
_cell_length_c 7.32
_cell_volume 284.293
_citation_journal_id_ASTM JCSOA9
_cod_data_source_file Waddington_JCSOA9_1959_4.cif
_cod_data_source_block C1N1O1Tl1
_cod_original_cell_volume 284.2929
_cod_original_formula_sum 'C1 N1 O1 Tl1'
_cod_database_code 1542102

loop_
_symmetry_equiv_pos_as_xyz
x,y,z
-y,x,z
-x,-y,z
y,-x,z
x,-y,-z+1/2
y,x,-z+1/2
-x,y,-z+1/2
-y,-x,-z+1/2
-x,-y,-z
y,-x,-z
x,y,-z
-y,x,-z
-x,y,z-1/2
-y,-x,z-1/2
x,-y,z-1/2
y,x,z-1/2
x+1/2,y+1/2,z+1/2
-y+1/2,x+1/2,z+1/2
-x+1/2,-y+1/2,z+1/2
y+1/2,-x+1/2,z+1/2
x+1/2,-y+1/2,-z+1
y+1/2,x+1/2,-z+1
-x+1/2,y+1/2,-z+1
-y+1/2,-x+1/2,-z+1
-x+1/2,-y+1/2,-z+1/2
y+1/2,-x+1/2,-z+1/2
x+1/2,y+1/2,-z+1/2
-y+1/2,x+1/2,-z+1/2
-x+1/2,y+1/2,z
-y+1/2,-x+1/2,z
x+1/2,-y+1/2,z
y+1/2,x+1/2,z

loop_
_atom_site_label
_atom_site_type_symbol
_atom_site_fract_x
_atom_site_fract_y
_atom_site_fract_z
_atom_site_occupancy
_atom_site_U_iso_or_equiv
N1 N-3 0.368 0.132 0 0.5 0.0
Tl1 Tl+1 0 0 0.25 1 0.0
C1 C+4 0.5 0 0 1 0.0
O1 O-2 0.368 0.132 0 0.5 0.0
